data_1542853
loop_
_publ_author_name
'Mukherjee, Arijit'
'Dixit, Karuna'
'Sarma, Siddhartha P.'
'Desiraju, Gautam R.'

_publ_section_title
;
 Aniline--phenol recognition: from solution through supramolecular
 synthons to cocrystals
;
_journal_coeditor_code BI5032
_journal_issue 4
_journal_name_full IUCrJ
_journal_page_first 228
_journal_page_last 239
_journal_paper_doi 10.1107/S2052252514012081
_journal_volume 1
_journal_year 2014
_chemical_formula_moiety 'C6 H3 Cl3 O, C6 H6 Cl N'
_chemical_formula_sum 'C12 H9 Cl4 N O'
_chemical_formula_weight 325.00
_space_group_IT_number 14
_symmetry_cell_setting monoclinic
_symmetry_space_group_name_Hall '-P 2ybc'
_symmetry_space_group_name_H-M 'P 1 21/c 1'
_atom_sites_solution_hydrogens geom
_atom_sites_solution_primary direct
_atom_sites_solution_secondary difmap
_audit_creation_method SHELXL-97
_cell_angle_alpha 90.00
_cell_angle_beta 106.79(3)
_cell_angle_gamma 90.00
_cell_formula_units_Z 4
_cell_length_a 7.851(5)
_cell_length_b 11.865(7)
_cell_length_c 14.891(8)
_cell_measurement_reflns_used 4028
_cell_measurement_temperature 150(2)
_cell_measurement_theta_max 27.5
_cell_measurement_theta_min 2.2
_cell_volume 1328.0(14)
_computing_cell_refinement
;
CrystalClear-SM Expert 2.0 rc14 (Rigaku, 2009)
;
_computing_data_collection
;
CrystalClear-SM Expert 2.0 rc14 (Rigaku, 2009)
;
_computing_data_reduction
;
CrystalClear-SM Expert 2.0 rc14 (Rigaku, 2009)
;
_computing_structure_refinement 'SHELXL-97 (Sheldrick, 2008)'
_computing_structure_solution 'SHELXL-97 (Sheldrick, 2008)'
_diffrn_ambient_temperature 150(2)
_diffrn_detector CCD
_diffrn_detector_area_resol_mean 13.6612
_diffrn_measured_fraction_theta_full 0.995
_diffrn_measured_fraction_theta_max 0.995
_diffrn_measurement_device
;
XtaLABmini: Fixed Chi 2 circle
;
_diffrn_measurement_device_type
;
Rigaku Mercury375R (2x2 bin mode)
;
_diffrn_measurement_specimen_support Fiber
_diffrn_radiation_monochromator 'Graphite Monochromator'
_diffrn_radiation_source 'fine-focus sealed tube'
_diffrn_radiation_type MoK\a
_diffrn_radiation_wavelength 0.71073
_diffrn_reflns_av_R_equivalents 0.1565
_diffrn_reflns_av_sigmaI/netI 0.0848
_diffrn_reflns_limit_h_max 10
_diffrn_reflns_limit_h_min -10
_diffrn_reflns_limit_k_max 15
_diffrn_reflns_limit_k_min -15
_diffrn_reflns_limit_l_max 19
_diffrn_reflns_limit_l_min -19
_diffrn_reflns_number 13867
_diffrn_reflns_theta_full 27.58
_diffrn_reflns_theta_max 27.58
_diffrn_reflns_theta_min 2.23
_exptl_absorpt_coefficient_mu 0.876
_exptl_absorpt_correction_T_max 1.000
_exptl_absorpt_correction_T_min 0.804
_exptl_absorpt_correction_type multi-scan
_exptl_absorpt_process_details 'Jacobson, R. (1998) Private communication'
_exptl_crystal_density_diffrn 1.626
_exptl_crystal_density_method 'not measured'
_exptl_crystal_F_000 656
_exptl_crystal_size_max 0.20
_exptl_crystal_size_mid 0.20
_exptl_crystal_size_min 0.20
_refine_diff_density_max 0.425
_refine_diff_density_min -0.668
_refine_diff_density_rms 0.109
_refine_ls_extinction_method none
_refine_ls_goodness_of_fit_ref 1.139
_refine_ls_hydrogen_treatment constr
_refine_ls_matrix_type full
_refine_ls_number_parameters 163
_refine_ls_number_reflns 3068
_refine_ls_number_restraints 0
_refine_ls_restrained_S_all 1.139
_refine_ls_R_factor_all 0.0443
_refine_ls_R_factor_gt 0.0416
_refine_ls_shift/su_max 0.000
_refine_ls_shift/su_mean 0.000
_refine_ls_structure_factor_coef Fsqd
_refine_ls_weighting_details 'calc w=1/[\s^2^(Fo^2^)+(0.0657P)^2^+0.2290P] where P=(Fo^2^+2Fc^2^)/3'
_refine_ls_weighting_scheme calc
_refine_ls_wR_factor_gt 0.1336
_refine_ls_wR_factor_ref 0.1436
_reflns_number_gt 2843
_reflns_number_total 3068
_reflns_threshold_expression >2\s(I)
_cod_data_source_file bi5032.cif
_cod_data_source_block 19
_cod_original_sg_symbol_H-M 'P 21/c'
_cod_database_code 1542853

loop_
_symmetry_equiv_pos_as_xyz
'x, y, z'
'-x, y+1/2, -z+1/2'
'-x, -y, -z'
'x, -y-1/2, z-1/2'

loop_
_atom_site_label
_atom_site_type_symbol
_atom_site_fract_x
_atom_site_fract_y
_atom_site_fract_z
_atom_site_U_iso_or_equiv
_atom_site_adp_type
_atom_site_occupancy
_atom_site_symmetry_multiplicity
_atom_site_calc_flag
_atom_site_refinement_flags
Cl1 Cl 0.80413(7) -0.33847(4) 0.02255(3) 0.02673(17) Uani 1 1 d .
Cl2 Cl 0.49563(7) -0.47342(4) -0.33598(3) 0.02614(17) Uani 1 1 d .
Cl3 Cl 0.59367(7) -0.52098(4) -0.11800(3) 0.03092(18) Uani 1 1 d .
O1 O 0.87627(19) -0.13477(12) -0.06494(10) 0.0263(3) Uani 1 1 d .
H1O H 0.9250 -0.0825 -0.0778 0.039 Uiso 1 1 d R
C1 C 0.7878(2) -0.21061(16) -0.12872(13) 0.0193(4) Uani 1 1 d .
C2 C 0.7412(3) -0.19133(16) -0.22498(13) 0.0206(4) Uani 1 1 d .
H2 H 0.7707 -0.1231 -0.2474 0.025 Uiso 1 1 calc R
C3 C 0.6517(2) -0.27218(17) -0.28749(13) 0.0203(4) Uani 1 1 d .
H3 H 0.6228 -0.2585 -0.3516 0.024 Uiso 1 1 calc R
C4 C 0.6050(2) -0.37335(16) -0.25525(13) 0.0188(4) Uani 1 1 d .
C5 C 0.6479(2) -0.39438(15) -0.15920(13) 0.0190(4) Uani 1 1 d .
C6 C 0.7396(2) -0.31274(16) -0.09657(13) 0.0188(4) Uani 1 1 d .
Cl4 Cl 0.34428(7) -0.20566(5) -0.03592(4) 0.03470(19) Uani 1 1 d .
N1 N -0.0477(2) -0.46511(15) -0.37280(12) 0.0253(4) Uani 1 1 d .
H1A H -0.1364 -0.4961 -0.3727 0.030 Uiso 1 1 d R
H1B H -0.0826 -0.4275 -0.4273 0.030 Uiso 1 1 d R
C7 C 0.0448(2) -0.40235(17) -0.29246(13) 0.0206(4) Uani 1 1 d .
C8 C 0.0453(3) -0.43822(17) -0.20308(14) 0.0220(4) Uani 1 1 d .
H8 H -0.0173 -0.5027 -0.1964 0.026 Uiso 1 1 calc R
C9 C 0.1383(3) -0.37849(18) -0.12416(13) 0.0240(4) Uani 1 1 d .
H9 H 0.1380 -0.4023 -0.0647 0.029 Uiso 1 1 calc R
C10 C 0.2316(3) -0.28310(17) -0.13490(13) 0.0231(4) Uani 1 1 d .
C11 C 0.2369(3) -0.24761(18) -0.22285(14) 0.0255(4) Uani 1 1 d .
H11 H 0.3024 -0.1843 -0.2290 0.031 Uiso 1 1 calc R
C12 C 0.1430(3) -0.30787(17) -0.30155(14) 0.0231(4) Uani 1 1 d .
H12 H 0.1459 -0.2848 -0.3608 0.028 Uiso 1 1 calc R

loop_
_atom_site_aniso_label
_atom_site_aniso_U_11
_atom_site_aniso_U_22
_atom_site_aniso_U_33
_atom_site_aniso_U_23
_atom_site_aniso_U_13
_atom_site_aniso_U_12
Cl1 0.0356(3) 0.0287(3) 0.0148(3) 0.00239(17) 0.00550(19) -0.00280(19)
Cl2 0.0325(3) 0.0219(3) 0.0208(3) -0.00311(16) 0.0026(2) -0.00374(17)
Cl3 0.0423(3) 0.0231(3) 0.0243(3) 0.00520(17) 0.0047(2) -0.0112(2)
O1 0.0355(8) 0.0225(7) 0.0195(7) -0.0016(6) 0.0055(6) -0.0099(6)
C1 0.0199(8) 0.0185(9) 0.0189(9) -0.0021(7) 0.0049(7) 0.0001(6)
C2 0.0223(9) 0.0189(9) 0.0214(9) 0.0030(7) 0.0077(7) 0.0000(7)
C3 0.0206(8) 0.0240(9) 0.0166(8) 0.0026(7) 0.0061(7) 0.0020(7)
C4 0.0178(8) 0.0199(9) 0.0186(9) -0.0021(7) 0.0049(6) 0.0011(7)
C5 0.0195(8) 0.0189(8) 0.0194(9) 0.0033(7) 0.0070(7) 0.0011(7)
C6 0.0209(8) 0.0209(9) 0.0156(8) 0.0011(7) 0.0066(7) 0.0016(7)
Cl4 0.0343(3) 0.0378(3) 0.0253(3) -0.0060(2) -0.0020(2) 0.0013(2)
N1 0.0273(8) 0.0259(9) 0.0207(8) -0.0010(6) 0.0039(6) 0.0038(7)
C7 0.0209(8) 0.0206(9) 0.0202(9) 0.0005(7) 0.0056(7) 0.0085(7)
C8 0.0242(9) 0.0200(9) 0.0226(9) 0.0026(7) 0.0080(7) 0.0043(7)
C9 0.0259(9) 0.0280(10) 0.0183(9) 0.0037(7) 0.0066(7) 0.0070(8)
C10 0.0207(9) 0.0257(9) 0.0211(9) -0.0027(7) 0.0035(7) 0.0057(7)
C11 0.0218(9) 0.0262(10) 0.0293(10) 0.0028(8) 0.0087(8) 0.0018(8)
C12 0.0239(9) 0.0261(10) 0.0210(9) 0.0041(7) 0.0093(7) 0.0044(7)

loop_
_atom_type_symbol
_atom_type_description
_atom_type_scat_dispersion_real
_atom_type_scat_dispersion_imag
_atom_type_scat_source
C C 0.0033 0.0016 'International Tables Vol C Tables 4.2.6.8 and 6.1.1.4'
H H 0.0000 0.0000 'International Tables Vol C Tables 4.2.6.8 and 6.1.1.4'
Cl Cl 0.1484 0.1585 'International Tables Vol C Tables 4.2.6.8 and 6.1.1.4'
N N 0.0061 0.0033 'International Tables Vol C Tables 4.2.6.8 and 6.1.1.4'
O O 0.0106 0.0060 'International Tables Vol C Tables 4.2.6.8 and 6.1.1.4'

loop_
_geom_angle_atom_site_label_1
_geom_angle_atom_site_label_2
_geom_angle_atom_site_label_3
_geom_angle
C1 O1 H1O 123.1
O1 C1 C2 123.04(17)
O1 C1 C6 118.32(17)
C2 C1 C6 118.64(17)
C3 C2 C1 120.79(17)
C3 C2 H2 119.6
C1 C2 H2 119.6
C2 C3 C4 120.30(18)
C2 C3 H3 119.9
C4 C3 H3 119.9
C3 C4 C5 120.16(17)
C3 C4 Cl2 118.88(15)
C5 C4 Cl2 120.95(15)
C6 C5 C4 119.20(17)
C6 C5 Cl3 120.09(14)
C4 C5 Cl3 120.69(14)
C5 C6 C1 120.90(17)
C5 C6 Cl1 120.48(14)
C1 C6 Cl1 118.57(15)
C7 N1 H1A 118.7
C7 N1 H1B 116.7
H1A N1 H1B 101.3
C12 C7 C8 119.34(18)
C12 C7 N1 120.33(18)
C8 C7 N1 120.25(18)
C9 C8 C7 120.55(19)
C9 C8 H8 119.7
C7 C8 H8 119.7
C10 C9 C8 119.18(18)
C10 C9 H9 120.4
C8 C9 H9 120.4
C9 C10 C11 121.25(18)
C9 C10 Cl4 119.31(15)
C11 C10 Cl4 119.43(16)
C10 C11 C12 119.15(19)
C10 C11 H11 120.4
C12 C11 H11 120.4
C7 C12 C11 120.49(18)
C7 C12 H12 119.8
C11 C12 H12 119.8

loop_
_geom_bond_atom_site_label_1
_geom_bond_atom_site_label_2
_geom_bond_distance
Cl1 C6 1.725(2)
Cl2 C4 1.731(2)
Cl3 C5 1.722(2)
O1 C1 1.346(2)
O1 H1O 0.7811
C1 C2 1.392(3)
C1 C6 1.395(3)
C2 C3 1.379(3)
C2 H2 0.9300
C3 C4 1.381(3)
C3 H3 0.9300
C4 C5 1.394(3)
C5 C6 1.392(3)
Cl4 C10 1.745(2)
N1 C7 1.418(3)
N1 H1A 0.7881
N1 H1B 0.8964
C7 C12 1.389(3)
C7 C8 1.396(3)
C8 C9 1.386(3)
C8 H8 0.9300
C9 C10 1.382(3)
C9 H9 0.9300
C10 C11 1.388(3)
C11 C12 1.389(3)
C11 H11 0.9300
C12 H12 0.9300

loop_
_geom_torsion_atom_site_label_1
_geom_torsion_atom_site_label_2
_geom_torsion_atom_site_label_3
_geom_torsion_atom_site_label_4
_geom_torsion
O1 C1 C2 C3 179.49(17)
C6 C1 C2 C3 -1.1(3)
C1 C2 C3 C4 0.8(3)
C2 C3 C4 C5 0.0(3)
C2 C3 C4 Cl2 -179.09(14)
C3 C4 C5 C6 -0.6(3)
Cl2 C4 C5 C6 178.53(14)
C3 C4 C5 Cl3 -178.96(14)
Cl2 C4 C5 Cl3 0.1(2)
C4 C5 C6 C1 0.3(3)
Cl3 C5 C6 C1 178.68(14)
C4 C5 C6 Cl1 -176.92(13)
Cl3 C5 C6 Cl1 1.5(2)
O1 C1 C6 C5 179.98(16)
C2 C1 C6 C5 0.5(3)
O1 C1 C6 Cl1 -2.8(2)
C2 C1 C6 Cl1 177.80(14)
C12 C7 C8 C9 1.9(3)
N1 C7 C8 C9 178.74(17)
C7 C8 C9 C10 -0.3(3)
C8 C9 C10 C11 -1.4(3)
C8 C9 C10 Cl4 178.39(14)
C9 C10 C11 C12 1.5(3)
Cl4 C10 C11 C12 -178.27(14)
C8 C7 C12 C11 -1.8(3)
N1 C7 C12 C11 -178.62(17)
C10 C11 C12 C7 0.1(3)
